data_7716525
loop_
_publ_author_name
'Kirk, Ryan M.'
'Hill, Anthony F.'

_publ_section_title
;
 Electrophilic As-functionalisation of &#x3c3;-arsolido complexes.
;
_journal_issue 28
_journal_name_full 'Dalton transactions (Cambridge, England : 2003)'
_journal_page_first 11959
_journal_page_last 11969
_journal_paper_doi 10.1039/d4dt01371a
_journal_volume 53
_journal_year 2024
_chemical_formula_moiety 'C16 H20 As I Mo O2'
_chemical_formula_sum 'C16 H20 As I Mo O2'
_chemical_formula_weight 542.08
_chemical_properties_physical Air-sensitive
_space_group_crystal_system triclinic
_space_group_IT_number 2
_space_group_name_Hall '-P 1'
_space_group_name_H-M_alt 'P -1'
_atom_sites_solution_hydrogens geom
_atom_sites_solution_primary dual
_audit_creation_date 2022-01-29
_audit_creation_method
;
Olex2 1.3
(compiled 2020.11.12 svn.r5f609507 for OlexSys, GUI svn.r6408)
;
_audit_update_record
;
2022-01-29 deposited with the CCDC.	2024-06-27 downloaded from the CCDC.
;
_cell_angle_alpha 104.867(3)
_cell_angle_beta 104.316(3)
_cell_angle_gamma 91.742(2)
_cell_formula_units_Z 4
_cell_length_a 8.8572(3)
_cell_length_b 13.9206(4)
_cell_length_c 16.0715(5)
_cell_measurement_reflns_used 7113
_cell_measurement_temperature 150.00(10)
_cell_measurement_theta_max 73.1350
_cell_measurement_theta_min 5.1620
_cell_volume 1846.43(11)
_computing_cell_refinement 'CrysAlisPro 1.171.40.79a (Rigaku OD, 2020)'
_computing_data_collection 'CrysAlisPro 1.171.40.79a (Rigaku OD, 2020)'
_computing_data_reduction 'CrysAlisPro 1.171.40.79a (Rigaku OD, 2020)'
_computing_molecular_graphics 'Olex2 1.3 (Dolomanov et al., 2009)'
_computing_publication_material 'Olex2 1.3 (Dolomanov et al., 2009)'
_computing_structure_refinement 'SHELXL 2018/3 (Sheldrick, 2015)'
_computing_structure_solution 'SHELXT 2018/2 (Sheldrick, 2018)'
_diffrn_ambient_environment N~2~
_diffrn_ambient_temperature 150.00(10)
_diffrn_detector 'CCD plate'
_diffrn_detector_area_resol_mean 8.1297
_diffrn_detector_type EosS2
_diffrn_measured_fraction_theta_full 0.992
_diffrn_measured_fraction_theta_max 0.964
_diffrn_measurement_details
;
List of Runs (angles in degrees, time in seconds):

  # Type    Start    End  Width  t~exp~   \w     \q     \k     \f   Frames
#--------------------------------------------------------------------------
  1  \w    -86.00 -32.00   1.00    1.00    --  -36.18 125.00   0.00   54
  2  \w     -9.00  41.00   1.00    1.00    --   36.18 -38.00 120.00   50
  3  \w    -27.00  40.00   1.00    1.00    --   36.18 -57.00 -60.00   67
  4  \w     23.00 105.00   1.00    1.00    --   36.18  38.00  60.00   82
  5  \w     43.00  90.00   1.00    1.00    --   36.18-125.00-120.00   47
  6  \w    -22.00  44.00   1.00    1.00    --   36.18 -57.00  90.00   66
  7  \w     18.00 103.00   1.00    1.00    --   36.18  38.00 -90.00   85
  8  \w     42.00 126.00   1.00    1.00    --  109.99 -45.00  60.00   84
  9  \w     42.00 123.00   1.00    1.00    --  109.99 -45.00 -30.00   81
 10  \w     43.00 105.00   1.00    1.00    --  109.99 -61.00-120.00   62
 11  \w     42.00 106.00   1.00    1.00    --  109.99 -95.00   0.00   64
 12  \w     77.00 174.00   1.00    1.00    --  109.99  15.00 -30.00   97
 13  \w     40.00 109.00   1.00    1.00    --  109.99-111.00 -90.00   69
 14  \w     62.00 106.00   1.00    1.00    --  109.99 -95.00 150.00   44
 15  \w     58.00 131.00   1.00    1.00    --  109.99 -30.00-120.00   73
 16  \w     97.00 149.00   1.00    1.00    --  109.99  45.00  90.00   52
 17  \w    106.00 171.00   1.00    1.00    --  109.99 111.00 -30.00   65
 18  \w     98.00 176.00   1.00    1.00    --  109.99  61.00  30.00   78
 19  \w     46.00 109.00   1.00    1.00    --  109.99-111.00 120.00   63
;
_diffrn_measurement_device 'four-circle diffractometer'
_diffrn_measurement_device_type 'SuperNova, Dual, Cu at home/near, EosS2'
_diffrn_measurement_method '\w scans'
_diffrn_orient_matrix_type 'CrysAlisPro convention (1999,Acta A55,543-557)'
_diffrn_orient_matrix_UB_11 0.1513110000
_diffrn_orient_matrix_UB_12 -0.0338095000
_diffrn_orient_matrix_UB_13 -0.0243162000
_diffrn_orient_matrix_UB_21 -0.0888000000
_diffrn_orient_matrix_UB_22 -0.0310496000
_diffrn_orient_matrix_UB_23 -0.0996945000
_diffrn_orient_matrix_UB_31 0.0420646000
_diffrn_orient_matrix_UB_32 0.1055289000
_diffrn_orient_matrix_UB_33 -0.0065461000
_diffrn_radiation_monochromator mirror
_diffrn_radiation_probe x-ray
_diffrn_radiation_type 'Cu K\a'
_diffrn_radiation_wavelength 1.54184
_diffrn_reflns_av_R_equivalents 0.0306
_diffrn_reflns_av_unetI/netI 0.0444
_diffrn_reflns_Laue_measured_fraction_full 0.992
_diffrn_reflns_Laue_measured_fraction_max 0.964
_diffrn_reflns_limit_h_max 10
_diffrn_reflns_limit_h_min -10
_diffrn_reflns_limit_k_max 17
_diffrn_reflns_limit_k_min -10
_diffrn_reflns_limit_l_max 19
_diffrn_reflns_limit_l_min -19
_diffrn_reflns_number 11500
_diffrn_reflns_point_group_measured_fraction_full 0.992
_diffrn_reflns_point_group_measured_fraction_max 0.964
_diffrn_reflns_theta_full 67.684
_diffrn_reflns_theta_max 73.367
_diffrn_reflns_theta_min 3.781
_diffrn_source 'micro-focus sealed X-ray tube'
_diffrn_source_type 'SuperNova (Cu) X-ray Source'
_exptl_absorpt_coefficient_mu 20.938
_exptl_absorpt_correction_T_max 0.50578
_exptl_absorpt_correction_T_min 0.46185
_exptl_absorpt_correction_type sphere
_exptl_absorpt_process_details
;
CrysAlisPro 1.171.40.79a (Rigaku Oxford Diffraction, 2020)
Spherical absorption correction
 using equivalent radius and absorption coefficient.
Empirical absorption correction using spherical harmonics,
 implemented in SCALE3 ABSPACK scaling algorithm.
;
_exptl_crystal_colour red
_exptl_crystal_colour_primary red
_exptl_crystal_density_diffrn 1.950
_exptl_crystal_description prism
_exptl_crystal_F_000 1040
_exptl_crystal_recrystallization_method 'Re-crystallisation from solvent: n-hexane'
_exptl_crystal_size_max 0.285
_exptl_crystal_size_mid 0.217
_exptl_crystal_size_min 0.142
_exptl_crystal_size_rad 0.101
_refine_diff_density_max 1.133
_refine_diff_density_min -1.637
_refine_diff_density_rms 0.164
_refine_ls_extinction_method none
_refine_ls_goodness_of_fit_ref 1.067
_refine_ls_hydrogen_treatment constr
_refine_ls_matrix_type full
_refine_ls_number_parameters 389
_refine_ls_number_reflns 7149
_refine_ls_number_restraints 0
_refine_ls_restrained_S_all 1.067
_refine_ls_R_factor_all 0.0371
_refine_ls_R_factor_gt 0.0355
_refine_ls_shift/su_max 0.000
_refine_ls_shift/su_mean 0.000
_refine_ls_structure_factor_coef Fsqd
_refine_ls_weighting_details 'w=1/[\s^2^(Fo^2^)+(0.0535P)^2^+0.4711P] where P=(Fo^2^+2Fc^2^)/3'
_refine_ls_weighting_scheme calc
_refine_ls_wR_factor_gt 0.0912
_refine_ls_wR_factor_ref 0.0927
_reflns_Friedel_coverage 0.000
_reflns_number_gt 6786
_reflns_number_total 7149
_reflns_threshold_expression 'I > 2\s(I)'
_cod_data_source_file d4dt01371a2.cif
_cod_data_source_block rmk_219_c_red_a_scale
_cod_depositor_comments 'Adding full bibliography for 7716522--7716529.cif.'
_cod_database_code 7716525
_shelx_shelxl_version_number 2018/3
_chemical_oxdiff_formula Mo1As1O3I1C16H20
_shelx_space_group_comment
;
The symmetry employed for this shelxl refinement is uniquely defined
by the following loop, which should always be used as a source of
symmetry information in preference to the above space-group names.
They are only intended as comments.
;
_reflns_odcompleteness_completeness 95.22
_reflns_odcompleteness_iscentric 1
_reflns_odcompleteness_theta 74.08
_olex2_refinement_description
;
1. Fixed Uiso
 At 1.2 times of:
  All C(H) groups
 At 1.5 times of:
  All C(H,H,H) groups
2.a Aromatic/amide H refined with riding coordinates:
 C12B(H12B), C14A(H14A), C16B(H16B), C15B(H15B), C13A(H13A), C15A(H15A),
 C16A(H16A), C12A(H12A), C13B(H13B), C14B(H14B)
2.b Idealised Me refined as rotating group:
 C7B(H7BA,H7BB,H7BC), C10A(H10D,H10E,H10F), C8B(H8BA,H8BB,H8BC), C7A(H7AA,H7AB,
 H7AC), C11A(H11D,H11E,H11F), C8A(H8AA,H8AB,H8AC), C11B(H11A,H11B,H11C),
 C9A(H9AA,H9AB,H9AC), C9B(H9BA,H9BB,H9BC), C10B(H10A,H10B,H10C)
;
_ins_header
;
TITL RMK_219_C_red_a_scale in P-1 
REM P-1 (#2 in standard setting)
CELL 1.54184   8.857208  13.920570  16.071542 104.8674 104.3165  91.7418
ZERR    5.00   0.000296   0.000398   0.000527   0.0027   0.0029   0.0025
LATT  1
SFAC C H O As Mo I
UNIT 80.00 100.00 15.00 5.00 5.00 5.00
TREF
HKLF 4
END
;
_olex2_submission_special_instructions 'No special instructions were received'
_oxdiff_exptl_absorpt_empirical_details
;
Empirical correction (ABSPACK) includes:
- Absorption correction using spherical harmonics
- Frame scaling
;
_oxdiff_exptl_absorpt_empirical_full_max 1.435
_oxdiff_exptl_absorpt_empirical_full_min 0.713

loop_
_space_group_symop_operation_xyz
'x, y, z'
'-x, -y, -z'

loop_
_atom_site_label
_atom_site_type_symbol
_atom_site_fract_x
_atom_site_fract_y
_atom_site_fract_z
_atom_site_U_iso_or_equiv
_atom_site_adp_type
_atom_site_occupancy
_atom_site_site_symmetry_order
_atom_site_calc_flag
_atom_site_refinement_flags_posn
_atom_site_refinement_flags_adp
_atom_site_refinement_flags_occupancy
_atom_site_disorder_assembly
_atom_site_disorder_group
I1B I 0.06429(3) 0.18689(2) 0.21370(2) 0.01949(8) Uani 1 1 d . . . . .
I1A I 0.27303(3) 0.67446(2) 0.16633(2) 0.01921(8) Uani 1 1 d . . . . .
Mo1A Mo 0.37438(4) 0.58044(2) 0.30595(2) 0.01207(9) Uani 1 1 d . . . . .
Mo1B Mo 0.23002(4) 0.09509(2) 0.34326(2) 0.01213(9) Uani 1 1 d . . . . .
As1A As 0.07574(5) 0.55696(3) 0.28042(3) 0.01300(11) Uani 1 1 d . . . . .
As1B As 0.38383(5) 0.05195(3) 0.22499(3) 0.01305(11) Uani 1 1 d . . . . .
O1A O 0.3369(5) 0.6380(3) 0.4964(2) 0.0269(8) Uani 1 1 d . . . . .
O1B O 0.5745(4) 0.1274(3) 0.4522(2) 0.0247(7) Uani 1 1 d . . . . .
O2A O 0.5666(5) 0.7903(2) 0.3866(2) 0.0281(8) Uani 1 1 d . . . . .
O2B O 0.2521(5) 0.3149(2) 0.4601(2) 0.0273(8) Uani 1 1 d . . . . .
C5A C -0.1415(5) 0.6735(3) 0.2273(3) 0.0162(8) Uani 1 1 d . . . . .
C6A C -0.0364(5) 0.6730(3) 0.3035(3) 0.0154(8) Uani 1 1 d . . . . .
C3A C -0.0612(5) 0.5136(3) 0.1609(3) 0.0189(9) Uani 1 1 d . . . . .
C4A C -0.1551(6) 0.5855(3) 0.1489(3) 0.0193(9) Uani 1 1 d . . . . .
C6B C 0.5121(6) 0.1519(3) 0.2030(3) 0.0198(9) Uani 1 1 d . . . . .
C7B C 0.5276(6) -0.0483(3) 0.2449(3) 0.0222(10) Uani 1 1 d . . . . .
H7BA H 0.596211 -0.025934 0.304062 0.033 Uiso 1 1 calc R U . . .
H7BB H 0.588409 -0.058160 0.202070 0.033 Uiso 1 1 calc R U . . .
H7BC H 0.468914 -0.110165 0.238294 0.033 Uiso 1 1 calc R U . . .
C5B C 0.4704(6) 0.1449(3) 0.1147(3) 0.0212(10) Uani 1 1 d . . . . .
C12B C 0.1108(6) -0.0716(3) 0.2937(3) 0.0246(10) Uani 1 1 d . . . . .
H12B H 0.118093 -0.116370 0.241134 0.029 Uiso 1 1 calc R U . . .
C14A C 0.5729(6) 0.4911(3) 0.3494(4) 0.0240(10) Uani 1 1 d . . . . .
H14A H 0.640852 0.515284 0.406115 0.029 Uiso 1 1 calc R U . . .
C16B C -0.0106(6) -0.0096(3) 0.3025(4) 0.0249(10) Uani 1 1 d . . . . .
H16B H -0.097296 -0.006640 0.257092 0.030 Uiso 1 1 calc R U . . .
C10A C -0.2463(6) 0.7550(3) 0.2175(4) 0.0250(10) Uani 1 1 d . . . . .
H10D H -0.225565 0.805628 0.273333 0.037 Uiso 1 1 calc R U . . .
H10E H -0.353766 0.727645 0.200299 0.037 Uiso 1 1 calc R U . . .
H10F H -0.226497 0.783910 0.172537 0.037 Uiso 1 1 calc R U . . .
C8B C 0.1550(6) -0.0770(4) 0.0621(3) 0.0250(10) Uani 1 1 d . . . . .
H8BA H 0.196402 -0.137561 0.071277 0.038 Uiso 1 1 calc R U . . .
H8BB H 0.113037 -0.085114 -0.000632 0.038 Uiso 1 1 calc R U . . .
H8BC H 0.073528 -0.062445 0.091916 0.038 Uiso 1 1 calc R U . . .
C15B C 0.0234(6) 0.0476(3) 0.3935(4) 0.0265(11) Uani 1 1 d . . . . .
H15B H -0.036314 0.095410 0.417801 0.032 Uiso 1 1 calc R U . . .
C13A C 0.4324(6) 0.4277(3) 0.3266(4) 0.0262(11) Uani 1 1 d . . . . .
H13A H 0.391324 0.403132 0.365856 0.031 Uiso 1 1 calc R U . . .
C2B C 0.2443(5) 0.2350(3) 0.4154(3) 0.0183(9) Uani 1 1 d . . . . .
C2A C 0.4934(6) 0.7149(3) 0.3566(3) 0.0189(9) Uani 1 1 d . . . . .
C15A C 0.5911(6) 0.5109(3) 0.2694(4) 0.0222(10) Uani 1 1 d . . . . .
H15A H 0.672627 0.551277 0.264835 0.027 Uiso 1 1 calc R U . . .
C16A C 0.4641(6) 0.4589(3) 0.1986(3) 0.0247(10) Uani 1 1 d . . . . .
H16A H 0.448447 0.458241 0.139042 0.030 Uiso 1 1 calc R U . . .
C3B C 0.2814(6) 0.0061(3) 0.0987(3) 0.0195(9) Uani 1 1 d . . . . .
C12A C 0.3647(6) 0.4080(3) 0.2329(4) 0.0269(11) Uani 1 1 d . . . . .
H12A H 0.271705 0.368669 0.200320 0.032 Uiso 1 1 calc R U . . .
C7A C 0.0078(6) 0.4715(3) 0.3456(3) 0.0221(9) Uani 1 1 d . . . . .
H7AA H 0.042698 0.503415 0.408532 0.033 Uiso 1 1 calc R U . . .
H7AB H 0.051488 0.408813 0.332618 0.033 Uiso 1 1 calc R U . . .
H7AC H -0.104468 0.460007 0.327932 0.033 Uiso 1 1 calc R U . . .
C4B C 0.3419(6) 0.0652(3) 0.0578(3) 0.0197(9) Uani 1 1 d . . . . .
C11A C -0.0017(6) 0.7449(3) 0.3934(3) 0.0250(10) Uani 1 1 d . . . . .
H11D H 0.107733 0.768313 0.413051 0.037 Uiso 1 1 calc R U . . .
H11E H -0.027831 0.712336 0.434654 0.037 Uiso 1 1 calc R U . . .
H11F H -0.062469 0.800467 0.390736 0.037 Uiso 1 1 calc R U . . .
C8A C -0.0441(7) 0.4196(4) 0.0957(4) 0.0318(12) Uani 1 1 d . . . . .
H8AA H -0.045266 0.364847 0.121783 0.048 Uiso 1 1 calc R U . . .
H8AB H 0.053220 0.426056 0.080519 0.048 Uiso 1 1 calc R U . . .
H8AC H -0.129296 0.407236 0.042792 0.048 Uiso 1 1 calc R U . . .
C11B C 0.6379(6) 0.2198(3) 0.2758(4) 0.0261(10) Uani 1 1 d . . . . .
H11A H 0.602186 0.240216 0.328855 0.039 Uiso 1 1 calc R U . . .
H11B H 0.662855 0.277602 0.257746 0.039 Uiso 1 1 calc R U . . .
H11C H 0.729631 0.185272 0.287751 0.039 Uiso 1 1 calc R U . . .
C1A C 0.3495(6) 0.6187(3) 0.4281(3) 0.0237(10) Uani 1 1 d . . . . .
C9A C -0.2714(7) 0.5814(4) 0.0618(3) 0.0309(12) Uani 1 1 d . . . . .
H9AA H -0.238952 0.632256 0.037499 0.046 Uiso 1 1 calc R U . . .
H9AB H -0.372729 0.592380 0.071848 0.046 Uiso 1 1 calc R U . . .
H9AC H -0.276795 0.517032 0.020596 0.046 Uiso 1 1 calc R U . . .
C1B C 0.4515(6) 0.1191(4) 0.4134(3) 0.0240(10) Uani 1 1 d . . . . .
C9B C 0.2889(7) 0.0538(4) -0.0408(3) 0.0326(12) Uani 1 1 d . . . . .
H9BA H 0.243564 0.112896 -0.051109 0.049 Uiso 1 1 calc R U . . .
H9BB H 0.212229 -0.002945 -0.068667 0.049 Uiso 1 1 calc R U . . .
H9BC H 0.377058 0.044252 -0.065770 0.049 Uiso 1 1 calc R U . . .
C13B C 0.2198(6) -0.0541(3) 0.3784(4) 0.0255(10) Uani 1 1 d . . . . .
H13B H 0.311299 -0.084821 0.391106 0.031 Uiso 1 1 calc R U . . .
C14B C 0.1645(7) 0.0186(4) 0.4403(3) 0.0268(11) Uani 1 1 d . . . . .
H14B H 0.212410 0.043006 0.501084 0.032 Uiso 1 1 calc R U . . .
C10B C 0.5451(8) 0.2098(4) 0.0721(4) 0.0374(14) Uani 1 1 d . . . . .
H10A H 0.623722 0.257223 0.117059 0.056 Uiso 1 1 calc R U . . .
H10B H 0.466991 0.244696 0.042163 0.056 Uiso 1 1 calc R U . . .
H10C H 0.592657 0.169200 0.029591 0.056 Uiso 1 1 calc R U . . .

loop_
_atom_site_aniso_label
_atom_site_aniso_U_11
_atom_site_aniso_U_22
_atom_site_aniso_U_33
_atom_site_aniso_U_23
_atom_site_aniso_U_13
_atom_site_aniso_U_12
I1B 0.02295(16) 0.01717(14) 0.01879(15) 0.00755(11) 0.00270(11) 0.00928(11)
I1A 0.02398(16) 0.01804(14) 0.01654(15) 0.00945(11) 0.00197(11) 0.00324(11)
Mo1A 0.01294(17) 0.01155(15) 0.01271(16) 0.00632(12) 0.00177(12) 0.00348(12)
Mo1B 0.01550(17) 0.01125(15) 0.01133(16) 0.00511(12) 0.00420(13) 0.00384(12)
As1A 0.0134(2) 0.0118(2) 0.0141(2) 0.00494(17) 0.00219(17) 0.00495(16)
As1B 0.0158(2) 0.0130(2) 0.0130(2) 0.00623(17) 0.00523(18) 0.00670(17)
O1A 0.039(2) 0.0321(18) 0.0151(17) 0.0063(14) 0.0168(15) 0.0038(16)
O1B 0.0149(17) 0.0376(19) 0.0229(18) 0.0124(15) 0.0023(14) 0.0092(14)
O2A 0.040(2) 0.0212(17) 0.0191(17) 0.0045(14) 0.0021(15) -0.0076(15)
O2B 0.039(2) 0.0174(16) 0.0207(17) -0.0003(13) 0.0054(15) 0.0063(14)
C5A 0.017(2) 0.0117(18) 0.023(2) 0.0079(17) 0.0068(17) 0.0032(16)
C6A 0.018(2) 0.0106(17) 0.020(2) 0.0044(16) 0.0079(17) 0.0056(15)
C3A 0.018(2) 0.019(2) 0.018(2) 0.0067(17) -0.0011(17) 0.0047(17)
C4A 0.019(2) 0.018(2) 0.021(2) 0.0065(17) 0.0032(18) 0.0030(17)
C6B 0.023(2) 0.0148(19) 0.028(2) 0.0097(18) 0.013(2) 0.0090(17)
C7B 0.027(2) 0.023(2) 0.024(2) 0.0136(19) 0.009(2) 0.0133(19)
C5B 0.026(2) 0.019(2) 0.028(3) 0.0144(19) 0.016(2) 0.0137(18)
C12B 0.038(3) 0.0123(19) 0.025(2) 0.0030(18) 0.014(2) -0.0034(19)
C14A 0.018(2) 0.024(2) 0.030(3) 0.013(2) 0.000(2) 0.0088(18)
C16B 0.021(2) 0.021(2) 0.030(3) 0.0071(19) 0.004(2) -0.0075(18)
C10A 0.021(2) 0.020(2) 0.039(3) 0.016(2) 0.008(2) 0.0096(18)
C8B 0.025(3) 0.028(2) 0.020(2) 0.0052(19) 0.004(2) 0.006(2)
C15B 0.030(3) 0.020(2) 0.037(3) 0.009(2) 0.021(2) -0.0006(19)
C13A 0.023(2) 0.018(2) 0.046(3) 0.022(2) 0.010(2) 0.0078(19)
C2B 0.020(2) 0.020(2) 0.017(2) 0.0090(18) 0.0040(17) 0.0027(17)
C2A 0.024(2) 0.021(2) 0.013(2) 0.0082(17) 0.0032(17) 0.0039(18)
C15A 0.017(2) 0.019(2) 0.040(3) 0.015(2) 0.016(2) 0.0114(17)
C16A 0.035(3) 0.020(2) 0.021(2) 0.0026(18) 0.013(2) 0.018(2)
C3B 0.021(2) 0.025(2) 0.014(2) 0.0062(17) 0.0057(17) 0.0085(18)
C12A 0.021(2) 0.0101(19) 0.044(3) 0.0031(19) 0.003(2) 0.0054(17)
C7A 0.019(2) 0.021(2) 0.029(3) 0.0105(19) 0.0080(19) 0.0030(17)
C4B 0.023(2) 0.022(2) 0.020(2) 0.0099(18) 0.0101(19) 0.0140(18)
C11A 0.035(3) 0.016(2) 0.026(3) 0.0061(19) 0.012(2) 0.0076(19)
C8A 0.040(3) 0.023(2) 0.023(3) -0.001(2) -0.003(2) 0.010(2)
C11B 0.027(3) 0.018(2) 0.034(3) 0.007(2) 0.009(2) 0.0024(19)
C1A 0.021(2) 0.024(2) 0.027(3) 0.015(2) -0.001(2) 0.0022(19)
C9A 0.030(3) 0.035(3) 0.023(3) 0.011(2) -0.006(2) 0.010(2)
C1B 0.034(3) 0.025(2) 0.018(2) 0.0085(18) 0.011(2) 0.008(2)
C9B 0.039(3) 0.047(3) 0.020(3) 0.018(2) 0.011(2) 0.015(3)
C13B 0.032(3) 0.020(2) 0.032(3) 0.019(2) 0.010(2) 0.005(2)
C14B 0.040(3) 0.029(2) 0.017(2) 0.0147(19) 0.010(2) -0.003(2)
C10B 0.054(4) 0.030(3) 0.047(4) 0.024(3) 0.031(3) 0.011(3)

loop_
_atom_type_symbol
_atom_type_description
_atom_type_scat_dispersion_real
_atom_type_scat_dispersion_imag
_atom_type_scat_source
C C 0.0181 0.0091 'International Tables Vol C Tables 4.2.6.8 and 6.1.1.4'
H H 0.0000 0.0000 'International Tables Vol C Tables 4.2.6.8 and 6.1.1.4'
As As -0.9300 1.0051 'International Tables Vol C Tables 4.2.6.8 and 6.1.1.4'
I I -0.3257 6.8362 'International Tables Vol C Tables 4.2.6.8 and 6.1.1.4'
Mo Mo -0.0483 2.7339 'International Tables Vol C Tables 4.2.6.8 and 6.1.1.4'
O O 0.0492 0.0322 'International Tables Vol C Tables 4.2.6.8 and 6.1.1.4'

loop_
_exptl_crystal_face_index_h
_exptl_crystal_face_index_k
_exptl_crystal_face_index_l
_exptl_crystal_face_perp_dist
1 -2 -9 0.0448
5 2 -5 0.0996
2 -8 1 0.0681
-3 8 0 0.0719
2 8 -6 0.0839
2 -9 3 0.0783
-1 4 8 0.1077
-3 -1 10 0.1094
-5 0 -1 0.1531
5 2 0 0.0840

loop_
_geom_angle_atom_site_label_1
_geom_angle_atom_site_label_2
_geom_angle_atom_site_label_3
_geom_angle
_geom_angle_site_symmetry_1
_geom_angle_site_symmetry_3
_geom_angle_publ_flag
As1A Mo1A I1A 79.360(15) . . ?
C14A Mo1A I1A 136.84(14) . . ?
C14A Mo1A As1A 134.22(13) . . ?
C14A Mo1A C13A 36.25(17) . . ?
C14A Mo1A C15A 36.41(17) . . ?
C14A Mo1A C16A 59.02(18) . . ?
C14A Mo1A C12A 59.50(18) . . ?
C13A Mo1A I1A 140.57(15) . . ?
C13A Mo1A As1A 98.73(13) . . ?
C13A Mo1A C15A 59.73(17) . . ?
C13A Mo1A C16A 58.44(19) . . ?
C13A Mo1A C12A 35.54(19) . . ?
C2A Mo1A I1A 77.18(12) . . ?
C2A Mo1A As1A 121.47(14) . . ?
C2A Mo1A C14A 97.42(18) . . ?
C2A Mo1A C13A 131.85(19) . . ?
C2A Mo1A C15A 91.16(18) . . ?
C2A Mo1A C16A 118.23(19) . . ?
C2A Mo1A C12A 149.53(19) . . ?
C15A Mo1A I1A 100.46(12) . . ?
C15A Mo1A As1A 145.82(13) . . ?
C15A Mo1A C16A 34.71(18) . . ?
C15A Mo1A C12A 58.39(17) . . ?
C16A Mo1A I1A 85.55(12) . . ?
C16A Mo1A As1A 112.34(13) . . ?
C12A Mo1A I1A 105.30(14) . . ?
C12A Mo1A As1A 88.39(13) . . ?
C12A Mo1A C16A 34.35(18) . . ?
C1A Mo1A I1A 128.95(13) . . ?
C1A Mo1A As1A 77.15(14) . . ?
C1A Mo1A C14A 89.98(19) . . ?
C1A Mo1A C13A 87.7(2) . . ?
C1A Mo1A C2A 77.67(19) . . ?
C1A Mo1A C15A 123.73(19) . . ?
C1A Mo1A C16A 145.43(17) . . ?
C1A Mo1A C12A 118.53(19) . . ?
As1B Mo1B I1B 78.735(14) . . ?
C12B Mo1B I1B 103.98(13) . . ?
C12B Mo1B As1B 89.39(12) . . ?
C12B Mo1B C16B 34.43(17) . . ?
C16B Mo1B I1B 83.70(12) . . ?
C16B Mo1B As1B 112.56(13) . . ?
C15B Mo1B I1B 99.29(14) . . ?
C15B Mo1B As1B 146.73(13) . . ?
C15B Mo1B C12B 58.53(17) . . ?
C15B Mo1B C16B 35.20(18) . . ?
C2B Mo1B I1B 78.54(13) . . ?
C2B Mo1B As1B 119.32(13) . . ?
C2B Mo1B C12B 150.77(18) . . ?
C2B Mo1B C16B 119.72(18) . . ?
C2B Mo1B C15B 92.25(18) . . ?
C2B Mo1B C13B 132.20(19) . . ?
C2B Mo1B C14B 98.27(18) . . ?
C1B Mo1B I1B 130.25(14) . . ?
C1B Mo1B As1B 75.93(14) . . ?
C1B Mo1B C12B 117.69(19) . . ?
C1B Mo1B C16B 145.75(18) . . ?
C1B Mo1B C15B 124.7(2) . . ?
C1B Mo1B C2B 77.76(19) . . ?
C1B Mo1B C13B 87.55(19) . . ?
C1B Mo1B C14B 91.1(2) . . ?
C13B Mo1B I1B 139.02(14) . . ?
C13B Mo1B As1B 100.03(14) . . ?
C13B Mo1B C12B 35.38(18) . . ?
C13B Mo1B C16B 58.62(18) . . ?
C13B Mo1B C15B 59.75(18) . . ?
C14B Mo1B I1B 135.30(14) . . ?
C14B Mo1B As1B 135.53(14) . . ?
C14B Mo1B C12B 59.08(18) . . ?
C14B Mo1B C16B 58.96(18) . . ?
C14B Mo1B C15B 36.01(19) . . ?
C14B Mo1B C13B 36.15(19) . . ?
C6A As1A Mo1A 119.11(13) . . ?
C6A As1A C3A 89.20(19) . . ?
C6A As1A C7A 104.72(19) . . ?
C3A As1A Mo1A 120.60(15) . . ?
C3A As1A C7A 105.7(2) . . ?
C7A As1A Mo1A 114.02(14) . . ?
C6B As1B Mo1B 122.12(14) . . ?
C6B As1B C7B 102.8(2) . . ?
C6B As1B C3B 89.7(2) . . ?
C7B As1B Mo1B 112.39(14) . . ?
C3B As1B Mo1B 122.29(14) . . ?
C3B As1B C7B 103.7(2) . . ?
C6A C5A C4A 116.8(4) . . ?
C6A C5A C10A 124.3(4) . . ?
C4A C5A C10A 119.0(4) . . ?
C5A C6A As1A 108.5(3) . . ?
C5A C6A C11A 130.0(4) . . ?
C11A C6A As1A 121.5(3) . . ?
C4A C3A As1A 108.2(3) . . ?
C4A C3A C8A 129.6(4) . . ?
C8A C3A As1A 122.0(3) . . ?
C5A C4A C9A 119.2(4) . . ?
C3A C4A C5A 117.1(4) . . ?
C3A C4A C9A 123.7(4) . . ?
C5B C6B As1B 108.6(4) . . ?
C5B C6B C11B 129.3(4) . . ?
C11B C6B As1B 122.0(3) . . ?
As1B C7B H7BA 109.5 . . ?
As1B C7B H7BB 109.5 . . ?
As1B C7B H7BC 109.5 . . ?
H7BA C7B H7BB 109.5 . . ?
H7BA C7B H7BC 109.5 . . ?
H7BB C7B H7BC 109.5 . . ?
C6B C5B C4B 116.3(4) . . ?
C6B C5B C10B 124.2(5) . . ?
C10B C5B C4B 119.5(5) . . ?
Mo1B C12B H12B 122.9 . . ?
C16B C12B Mo1B 73.6(3) . . ?
C16B C12B H12B 125.8 . . ?
C16B C12B C13B 108.5(4) . . ?
C13B C12B Mo1B 69.3(3) . . ?
C13B C12B H12B 125.8 . . ?
Mo1A C14A H14A 118.8 . . ?
C13A C14A Mo1A 73.1(3) . . ?
C13A C14A H14A 126.3 . . ?
C13A C14A C15A 107.4(5) . . ?
C15A C14A Mo1A 73.8(2) . . ?
C15A C14A H14A 126.3 . . ?
Mo1B C16B H16B 124.1 . . ?
C12B C16B Mo1B 71.9(3) . . ?
C12B C16B H16B 126.1 . . ?
C12B C16B C15B 107.8(5) . . ?
C15B C16B Mo1B 69.5(3) . . ?
C15B C16B H16B 126.1 . . ?
C5A C10A H10D 109.5 . . ?
C5A C10A H10E 109.5 . . ?
C5A C10A H10F 109.5 . . ?
H10D C10A H10E 109.5 . . ?
H10D C10A H10F 109.5 . . ?
H10E C10A H10F 109.5 . . ?
H8BA C8B H8BB 109.5 . . ?
H8BA C8B H8BC 109.5 . . ?
H8BB C8B H8BC 109.5 . . ?
C3B C8B H8BA 109.5 . . ?
C3B C8B H8BB 109.5 . . ?
C3B C8B H8BC 109.5 . . ?
Mo1B C15B H15B 120.1 . . ?
C16B C15B Mo1B 75.3(3) . . ?
C16B C15B H15B 126.1 . . ?
C14B C15B Mo1B 70.3(3) . . ?
C14B C15B C16B 107.8(4) . . ?
C14B C15B H15B 126.1 . . ?
Mo1A C13A H13A 119.7 . . ?
C14A C13A Mo1A 70.7(2) . . ?
C14A C13A H13A 125.9 . . ?
C14A C13A C12A 108.2(5) . . ?
C12A C13A Mo1A 75.5(3) . . ?
C12A C13A H13A 125.9 . . ?
O2B C2B Mo1B 177.3(4) . . ?
O2A C2A Mo1A 177.3(4) . . ?
Mo1A C15A H15A 120.2 . . ?
C14A C15A Mo1A 69.8(3) . . ?
C14A C15A H15A 125.9 . . ?
C16A C15A Mo1A 75.9(3) . . ?
C16A C15A C14A 108.1(4) . . ?
C16A C15A H15A 125.9 . . ?
Mo1A C16A H16A 124.4 . . ?
C15A C16A Mo1A 69.4(3) . . ?
C15A C16A H16A 125.7 . . ?
C15A C16A C12A 108.7(5) . . ?
C12A C16A Mo1A 72.1(3) . . ?
C12A C16A H16A 125.7 . . ?
C8B C3B As1B 121.7(3) . . ?
C4B C3B As1B 107.8(4) . . ?
C4B C3B C8B 130.4(4) . . ?
Mo1A C12A H12A 122.9 . . ?
C13A C12A Mo1A 68.9(3) . . ?
C13A C12A H12A 126.2 . . ?
C16A C12A Mo1A 73.6(3) . . ?
C16A C12A C13A 107.7(4) . . ?
C16A C12A H12A 126.2 . . ?
As1A C7A H7AA 109.5 . . ?
As1A C7A H7AB 109.5 . . ?
As1A C7A H7AC 109.5 . . ?
H7AA C7A H7AB 109.5 . . ?
H7AA C7A H7AC 109.5 . . ?
H7AB C7A H7AC 109.5 . . ?
C5B C4B C9B 119.1(4) . . ?
C3B C4B C5B 117.4(4) . . ?
C3B C4B C9B 123.4(5) . . ?
C6A C11A H11D 109.5 . . ?
C6A C11A H11E 109.5 . . ?
C6A C11A H11F 109.5 . . ?
H11D C11A H11E 109.5 . . ?
H11D C11A H11F 109.5 . . ?
H11E C11A H11F 109.5 . . ?
C3A C8A H8AA 109.5 . . ?
C3A C8A H8AB 109.5 . . ?
C3A C8A H8AC 109.5 . . ?
H8AA C8A H8AB 109.5 . . ?
H8AA C8A H8AC 109.5 . . ?
H8AB C8A H8AC 109.5 . . ?
C6B C11B H11A 109.5 . . ?
C6B C11B H11B 109.5 . . ?
C6B C11B H11C 109.5 . . ?
H11A C11B H11B 109.5 . . ?
H11A C11B H11C 109.5 . . ?
H11B C11B H11C 109.5 . . ?
O1A C1A Mo1A 178.4(4) . . ?
C4A C9A H9AA 109.5 . . ?
C4A C9A H9AB 109.5 . . ?
C4A C9A H9AC 109.5 . . ?
H9AA C9A H9AB 109.5 . . ?
H9AA C9A H9AC 109.5 . . ?
H9AB C9A H9AC 109.5 . . ?
O1B C1B Mo1B 176.3(4) . . ?
C4B C9B H9BA 109.5 . . ?
C4B C9B H9BB 109.5 . . ?
C4B C9B H9BC 109.5 . . ?
H9BA C9B H9BB 109.5 . . ?
H9BA C9B H9BC 109.5 . . ?
H9BB C9B H9BC 109.5 . . ?
Mo1B C13B H13B 119.3 . . ?
C12B C13B Mo1B 75.3(3) . . ?
C12B C13B H13B 126.1 . . ?
C14B C13B Mo1B 71.2(2) . . ?
C14B C13B C12B 107.8(5) . . ?
C14B C13B H13B 126.1 . . ?
Mo1B C14B H14B 119.5 . . ?
C15B C14B Mo1B 73.7(3) . . ?
C15B C14B H14B 125.9 . . ?
C13B C14B Mo1B 72.7(3) . . ?
C13B C14B C15B 108.1(5) . . ?
C13B C14B H14B 125.9 . . ?
C5B C10B H10A 109.5 . . ?
C5B C10B H10B 109.5 . . ?
C5B C10B H10C 109.5 . . ?
H10A C10B H10B 109.5 . . ?
H10A C10B H10C 109.5 . . ?
H10B C10B H10C 109.5 . . ?

loop_
_geom_bond_atom_site_label_1
_geom_bond_atom_site_label_2
_geom_bond_distance
_geom_bond_site_symmetry_2
_geom_bond_publ_flag
I1B Mo1B 2.8446(4) . ?
I1A Mo1A 2.8524(4) . ?
Mo1A As1A 2.5717(6) . ?
Mo1A C14A 2.258(4) . ?
Mo1A C13A 2.289(4) . ?
Mo1A C2A 1.988(5) . ?
Mo1A C15A 2.312(4) . ?
Mo1A C16A 2.394(4) . ?
Mo1A C12A 2.375(4) . ?
Mo1A C1A 1.967(5) . ?
Mo1B As1B 2.5640(6) . ?
Mo1B C12B 2.371(4) . ?
Mo1B C16B 2.393(5) . ?
Mo1B C15B 2.317(5) . ?
Mo1B C2B 1.976(5) . ?
Mo1B C1B 1.976(5) . ?
Mo1B C13B 2.293(4) . ?
Mo1B C14B 2.273(4) . ?
As1A C6A 1.925(4) . ?
As1A C3A 1.932(5) . ?
As1A C7A 1.946(5) . ?
As1B C6B 1.925(5) . ?
As1B C7B 1.951(4) . ?
As1B C3B 1.933(5) . ?
O1A C1A 1.096(6) . ?
O1B C1B 1.100(6) . ?
O2A C2A 1.139(6) . ?
O2B C2B 1.149(6) . ?
C5A C6A 1.344(6) . ?
C5A C4A 1.493(6) . ?
C5A C10A 1.503(6) . ?
C6A C11A 1.485(6) . ?
C3A C4A 1.342(6) . ?
C3A C8A 1.490(6) . ?
C4A C9A 1.505(6) . ?
C6B C5B 1.352(7) . ?
C6B C11B 1.493(7) . ?
C7B H7BA 0.9600 . ?
C7B H7BB 0.9600 . ?
C7B H7BC 0.9600 . ?
C5B C4B 1.500(7) . ?
C5B C10B 1.492(6) . ?
C12B H12B 0.9300 . ?
C12B C16B 1.410(7) . ?
C12B C13B 1.419(7) . ?
C14A H14A 0.9300 . ?
C14A C13A 1.415(7) . ?
C14A C15A 1.429(7) . ?
C16B H16B 0.9300 . ?
C16B C15B 1.426(7) . ?
C10A H10D 0.9600 . ?
C10A H10E 0.9600 . ?
C10A H10F 0.9600 . ?
C8B H8BA 0.9600 . ?
C8B H8BB 0.9600 . ?
C8B H8BC 0.9600 . ?
C8B C3B 1.479(7) . ?
C15B H15B 0.9300 . ?
C15B C14B 1.419(8) . ?
C13A H13A 0.9300 . ?
C13A C12A 1.426(8) . ?
C15A H15A 0.9300 . ?
C15A C16A 1.406(7) . ?
C16A H16A 0.9300 . ?
C16A C12A 1.409(7) . ?
C3B C4B 1.349(6) . ?
C12A H12A 0.9300 . ?
C7A H7AA 0.9600 . ?
C7A H7AB 0.9600 . ?
C7A H7AC 0.9600 . ?
C4B C9B 1.502(6) . ?
C11A H11D 0.9600 . ?
C11A H11E 0.9600 . ?
C11A H11F 0.9600 . ?
C8A H8AA 0.9600 . ?
C8A H8AB 0.9600 . ?
C8A H8AC 0.9600 . ?
C11B H11A 0.9600 . ?
C11B H11B 0.9600 . ?
C11B H11C 0.9600 . ?
C9A H9AA 0.9600 . ?
C9A H9AB 0.9600 . ?
C9A H9AC 0.9600 . ?
C9B H9BA 0.9600 . ?
C9B H9BB 0.9600 . ?
C9B H9BC 0.9600 . ?
C13B H13B 0.9300 . ?
C13B C14B 1.417(7) . ?
C14B H14B 0.9300 . ?
C10B H10A 0.9600 . ?
C10B H10B 0.9600 . ?
C10B H10C 0.9600 . ?

loop_
_geom_torsion_atom_site_label_1
_geom_torsion_atom_site_label_2
_geom_torsion_atom_site_label_3
_geom_torsion_atom_site_label_4
_geom_torsion
_geom_torsion_site_symmetry_1
_geom_torsion_site_symmetry_2
_geom_torsion_site_symmetry_3
_geom_torsion_site_symmetry_4
_geom_torsion_publ_flag
Mo1A C14A C13A C12A 66.8(3) . . . . ?
Mo1A C14A C15A C16A -66.8(3) . . . . ?
Mo1A C13A C12A C16A 63.9(3) . . . . ?
Mo1A C15A C16A C12A -61.7(3) . . . . ?
Mo1A C16A C12A C13A -60.9(3) . . . . ?
Mo1B C12B C16B C15B -60.5(3) . . . . ?
Mo1B C12B C13B C14B 64.3(3) . . . . ?
Mo1B C16B C15B C14B -63.3(3) . . . . ?
Mo1B C15B C14B C13B -65.0(3) . . . . ?
Mo1B C13B C14B C15B 65.7(3) . . . . ?
As1A C3A C4A C5A -4.1(5) . . . . ?
As1A C3A C4A C9A 176.1(4) . . . . ?
As1B C6B C5B C4B -0.3(5) . . . . ?
As1B C6B C5B C10B -179.4(4) . . . . ?
As1B C3B C4B C5B 2.3(5) . . . . ?
As1B C3B C4B C9B -178.8(4) . . . . ?
C6A C5A C4A C3A -0.1(6) . . . . ?
C6A C5A C4A C9A 179.7(4) . . . . ?
C4A C5A C6A As1A 4.3(5) . . . . ?
C4A C5A C6A C11A -175.8(4) . . . . ?
C6B C5B C4B C3B -1.4(6) . . . . ?
C6B C5B C4B C9B 179.6(4) . . . . ?
C12B C16B C15B Mo1B 62.1(3) . . . . ?
C12B C16B C15B C14B -1.2(5) . . . . ?
C12B C13B C14B Mo1B -67.0(3) . . . . ?
C12B C13B C14B C15B -1.3(5) . . . . ?
C14A C13A C12A Mo1A -63.6(3) . . . . ?
C14A C13A C12A C16A 0.3(5) . . . . ?
C14A C15A C16A Mo1A 62.8(3) . . . . ?
C14A C15A C16A C12A 1.1(5) . . . . ?
C16B C12B C13B Mo1B -63.7(3) . . . . ?
C16B C12B C13B C14B 0.6(5) . . . . ?
C16B C15B C14B Mo1B 66.6(3) . . . . ?
C16B C15B C14B C13B 1.5(5) . . . . ?
C10A C5A C6A As1A -177.0(4) . . . . ?
C10A C5A C6A C11A 2.9(8) . . . . ?
C10A C5A C4A C3A -178.9(4) . . . . ?
C10A C5A C4A C9A 0.9(7) . . . . ?
C8B C3B C4B C5B 179.4(4) . . . . ?
C8B C3B C4B C9B -1.7(8) . . . . ?
C13A C14A C15A Mo1A 65.9(3) . . . . ?
C13A C14A C15A C16A -0.9(5) . . . . ?
C15A C14A C13A Mo1A -66.4(3) . . . . ?
C15A C14A C13A C12A 0.4(5) . . . . ?
C15A C16A C12A Mo1A 60.1(3) . . . . ?
C15A C16A C12A C13A -0.8(5) . . . . ?
C8A C3A C4A C5A -177.9(5) . . . . ?
C8A C3A C4A C9A 2.3(9) . . . . ?
C11B C6B C5B C4B 177.5(4) . . . . ?
C11B C6B C5B C10B -1.7(8) . . . . ?
C13B C12B C16B Mo1B 60.9(3) . . . . ?
C13B C12B C16B C15B 0.4(5) . . . . ?
C10B C5B C4B C3B 177.8(4) . . . . ?
C10B C5B C4B C9B -1.2(6) . . . . ?

loop_
_exptl_oxdiff_crystal_face_indexfrac_h
_exptl_oxdiff_crystal_face_indexfrac_k
_exptl_oxdiff_crystal_face_indexfrac_l
_exptl_oxdiff_crystal_face_x
_exptl_oxdiff_crystal_face_y
_exptl_oxdiff_crystal_face_z
0.8349 -2.3614 -8.9578 0.4240 0.8922 -0.1554
5.4852 1.5978 -5.1456 0.9011 -0.0237 0.4330
2.3945 -8.2892 0.5881 0.6283 -0.0139 -0.7779
-2.5166 8.1996 -0.4566 -0.6469 0.0144 0.7624
1.5595 8.1568 -6.2227 0.1115 0.2286 0.9671
1.5111 -8.6714 3.4667 0.4375 -0.2105 -0.8742
-0.5300 4.0092 7.7038 -0.4031 -0.8454 0.3504
-3.4623 -1.2918 9.6020 -0.7137 -0.6097 -0.3448
-5.3211 -0.0319 -1.1954 -0.7750 0.5927 -0.2194
5.1687 2.4295 -0.0001 0.6999 -0.5344 0.4738
